data_1568471
loop_
_publ_author_name
'Tang, Jian'
'Xu, Zijian'
'Liu, Zelong'
'Fu, Yuan'
'Hua, Jing'

_publ_section_title
;
 Pyridine-amido aluminum catalyst precursors for 1,3-butadiene
 transition-metal-free stereospecific polymerization
;
_journal_issue 8
_journal_name_full 'Polymer Chemistry'
_journal_page_first 980
_journal_page_last 989
_journal_paper_doi 10.1039/D2PY01093C
_journal_volume 14
_journal_year 2023
_chemical_formula_moiety 'C16 H16 Al F5 N2'
_chemical_formula_sum 'C16 H16 Al F5 N2'
_chemical_formula_weight 358.29
_chemical_properties_physical Air-sensitive,Moisture-sensitive
_space_group_crystal_system monoclinic
_space_group_IT_number 14
_space_group_name_Hall '-P 2yn'
_space_group_name_H-M_alt 'P 1 21/n 1'
_atom_sites_solution_hydrogens geom
_atom_sites_solution_primary dual
_audit_creation_date 2022-04-02
_audit_creation_method
;
Olex2 1.5
(compiled 2021.12.09 svn.r5202d8cf for OlexSys, GUI svn.r6439)
;
_audit_update_record
;
2022-05-26 deposited with the CCDC.	2023-01-19 downloaded from the CCDC.
;
_cell_angle_alpha 90
_cell_angle_beta 110.1920(10)
_cell_angle_gamma 90
_cell_formula_units_Z 4
_cell_length_a 14.4175(13)
_cell_length_b 8.7391(8)
_cell_length_c 14.9864(13)
_cell_measurement_reflns_used 5370
_cell_measurement_temperature 298.15
_cell_measurement_theta_max 24.134
_cell_measurement_theta_min 2.422
_cell_volume 1772.2(3)
_computing_cell_refinement 'SAINT v8.37A (Bruker, 2015)'
_computing_data_collection 'Bruker SMART APEX II diffractrometer'
_computing_data_reduction 'SAINT v8.37A (Bruker, 2015)'
_computing_molecular_graphics 'Olex2 1.5 (Dolomanov et al., 2009)'
_computing_publication_material 'Olex2 1.5 (Dolomanov et al., 2009)'
_computing_structure_refinement 'SHELXL 2018/3 (Sheldrick, 2015)'
_computing_structure_solution 'SHELXT 2018/2 (Sheldrick, 2018)'
_diffrn_ambient_temperature 298.15
_diffrn_detector 'CCD area detector'
_diffrn_measured_fraction_theta_full 1.000
_diffrn_measured_fraction_theta_max 0.997
_diffrn_measurement_device 'three-circle diffractometer'
_diffrn_measurement_device_type 'Bruker APEX-II CCD'
_diffrn_measurement_method 'phi and omega scans'
_diffrn_radiation_monochromator graphite
_diffrn_radiation_probe x-ray
_diffrn_radiation_type MoK\a
_diffrn_radiation_wavelength 0.71073
_diffrn_reflns_av_R_equivalents 0.0332
_diffrn_reflns_av_unetI/netI 0.0310
_diffrn_reflns_Laue_measured_fraction_full 1.000
_diffrn_reflns_Laue_measured_fraction_max 0.997
_diffrn_reflns_limit_h_max 18
_diffrn_reflns_limit_h_min -18
_diffrn_reflns_limit_k_max 11
_diffrn_reflns_limit_k_min -11
_diffrn_reflns_limit_l_max 19
_diffrn_reflns_limit_l_min -19
_diffrn_reflns_number 20204
_diffrn_reflns_point_group_measured_fraction_full 1.000
_diffrn_reflns_point_group_measured_fraction_max 0.997
_diffrn_reflns_theta_full 25.242
_diffrn_reflns_theta_max 27.505
_diffrn_reflns_theta_min 1.690
_diffrn_source 'sealed X-ray tube'
_diffrn_source_current 30.0
_diffrn_source_power 1.5
_diffrn_source_target Mo
_diffrn_source_voltage 50.0
_diffrn_standards_number 0
_exptl_absorpt_coefficient_mu 0.162
_exptl_absorpt_correction_T_max 0.7456
_exptl_absorpt_correction_T_min 0.5651
_exptl_absorpt_correction_type multi-scan
_exptl_absorpt_process_details
'SADABS-2016/2 (Bruker,2016/2) was used for absorption correction. wR2(int) was 0.0914 before and 0.0519 after correction. The Ratio of minimum to maximum transmission is 0.7579. The \l/2 correction factor is Not present.'
_exptl_crystal_colour 'clear light colourless'
_exptl_crystal_colour_lustre clear
_exptl_crystal_colour_modifier light
_exptl_crystal_colour_primary colourless
_exptl_crystal_density_diffrn 1.343
_exptl_crystal_description block
_exptl_crystal_F_000 736
_exptl_crystal_recrystallization_method 'Re-crystallisation from solvent'
_exptl_crystal_size_max 0.2
_exptl_crystal_size_mid 0.17
_exptl_crystal_size_min 0.15
_refine_diff_density_max 0.227
_refine_diff_density_min -0.232
_refine_diff_density_rms 0.039
_refine_ls_extinction_method none
_refine_ls_goodness_of_fit_ref 1.038
_refine_ls_hydrogen_treatment constr
_refine_ls_matrix_type full
_refine_ls_number_parameters 221
_refine_ls_number_reflns 4069
_refine_ls_number_restraints 0
_refine_ls_restrained_S_all 1.038
_refine_ls_R_factor_all 0.0835
_refine_ls_R_factor_gt 0.0518
_refine_ls_shift/su_max 0.001
_refine_ls_shift/su_mean 0.000
_refine_ls_structure_factor_coef Fsqd
_refine_ls_weighting_details 'w=1/[\s^2^(Fo^2^)+(0.0716P)^2^+0.3694P] where P=(Fo^2^+2Fc^2^)/3'
_refine_ls_weighting_scheme calc
_refine_ls_wR_factor_gt 0.1396
_refine_ls_wR_factor_ref 0.1584
_reflns_Friedel_coverage 0.000
_reflns_number_gt 2570
_reflns_number_total 4069
_reflns_threshold_expression 'I > 2\s(I)'
_cod_data_source_file d2py01093c2.cif
_cod_data_source_block 211215g
_cod_depositor_comments 'Adding full bibliography for 1568468--1568473.cif.'
_cod_database_code 1568471
_shelx_shelxl_version_number 2018/3
_shelx_space_group_comment
;
The symmetry employed for this shelxl refinement is uniquely defined
by the following loop, which should always be used as a source of
symmetry information in preference to the above space-group names.
They are only intended as comments.
;
_shelx_estimated_absorpt_t_max 0.976
_shelx_estimated_absorpt_t_min 0.968
_olex2_refinement_description
;
1.a Aromatic/amide H refined with riding coordinates:
 C1(H1), C2(H2), C3(H3), C4(H4)
1.b Idealised Me refined as rotating group:
 C7(H7A,H7B,H7C), C8(H8A,H8B,H8C), C15(H15A,H15B,H15C), C16(H16A,H16B,H16C)
;
_olex2_submission_special_instructions 'No special instructions were received'

loop_
_space_group_symop_operation_xyz
'x, y, z'
'-x+1/2, y+1/2, -z+1/2'
'-x, -y, -z'
'x-1/2, -y-1/2, z-1/2'

loop_
_atom_site_label
_atom_site_type_symbol
_atom_site_fract_x
_atom_site_fract_y
_atom_site_fract_z
_atom_site_U_iso_or_equiv
_atom_site_adp_type
_atom_site_occupancy
_atom_site_site_symmetry_order
_atom_site_calc_flag
_atom_site_refinement_flags_posn
_atom_site_refinement_flags_adp
_atom_site_refinement_flags_occupancy
_atom_site_disorder_assembly
_atom_site_disorder_group
Al1 Al 0.46884(5) 0.24014(7) 0.61489(5) 0.0630(2) Uani 1 1 d . . . . .
F1 F 0.41399(12) 0.19465(19) 0.84182(11) 0.0967(5) Uani 1 1 d . . . . .
F2 F 0.52816(16) 0.2348(3) 1.02260(12) 0.1374(8) Uani 1 1 d . . . . .
F3 F 0.66834(15) 0.4547(3) 1.06978(13) 0.1609(10) Uani 1 1 d . . . . .
F4 F 0.69197(16) 0.6355(3) 0.93298(19) 0.1656(10) Uani 1 1 d . . . . .
F5 F 0.57747(12) 0.5987(2) 0.75071(14) 0.1105(6) Uani 1 1 d . . . . .
N1 N 0.34828(14) 0.3152(2) 0.51560(12) 0.0678(5) Uani 1 1 d . . . . .
N2 N 0.43141(12) 0.37194(19) 0.69199(11) 0.0552(4) Uani 1 1 d . . . . .
C1 C 0.3173(2) 0.2771(3) 0.42197(18) 0.0889(8) Uani 1 1 d . . . . .
H1 H 0.353393 0.206762 0.400751 0.107 Uiso 1 1 calc R U . . .
C2 C 0.2338(3) 0.3405(4) 0.3584(2) 0.1048(11) Uani 1 1 d . . . . .
H2 H 0.213589 0.314157 0.294407 0.126 Uiso 1 1 calc R U . . .
C3 C 0.1804(2) 0.4427(4) 0.3898(2) 0.1033(10) Uani 1 1 d . . . . .
H3 H 0.123349 0.486390 0.347365 0.124 Uiso 1 1 calc R U . . .
C4 C 0.21127(18) 0.4806(3) 0.48438(19) 0.0841(7) Uani 1 1 d . . . . .
H4 H 0.175003 0.549662 0.506360 0.101 Uiso 1 1 calc R U . . .
C5 C 0.29654(16) 0.4160(3) 0.54704(15) 0.0621(5) Uani 1 1 d . . . . .
C6 C 0.33623(15) 0.4536(2) 0.65242(15) 0.0597(5) Uani 1 1 d . . . . .
C7 C 0.26055(17) 0.3975(3) 0.69698(17) 0.0780(7) Uani 1 1 d . . . . .
H7A H 0.253993 0.288383 0.690677 0.117 Uiso 1 1 calc R U . . .
H7B H 0.197690 0.444689 0.664889 0.117 Uiso 1 1 calc R U . . .
H7C H 0.282871 0.424644 0.763107 0.117 Uiso 1 1 calc R U . . .
C8 C 0.3491(2) 0.6276(3) 0.66443(19) 0.0808(7) Uani 1 1 d . . . . .
H8A H 0.373286 0.652681 0.730886 0.121 Uiso 1 1 calc R U . . .
H8B H 0.286593 0.676936 0.634163 0.121 Uiso 1 1 calc R U . . .
H8C H 0.395514 0.662124 0.635752 0.121 Uiso 1 1 calc R U . . .
C9 C 0.48796(15) 0.3980(2) 0.78745(15) 0.0588(5) Uani 1 1 d . . . . .
C10 C 0.48013(17) 0.3070(3) 0.86138(16) 0.0695(6) Uani 1 1 d . . . . .
C11 C 0.5397(2) 0.3266(4) 0.95515(19) 0.0913(9) Uani 1 1 d . . . . .
C12 C 0.6099(2) 0.4352(5) 0.9788(2) 0.1036(11) Uani 1 1 d . . . . .
C13 C 0.6224(2) 0.5273(4) 0.9106(3) 0.0997(10) Uani 1 1 d . . . . .
C14 C 0.56199(18) 0.5082(3) 0.81572(19) 0.0767(7) Uani 1 1 d . . . . .
C15 C 0.4554(3) 0.0207(3) 0.6342(2) 0.1057(10) Uani 1 1 d . . . . .
H15A H 0.515001 -0.016847 0.680947 0.158 Uiso 1 1 calc R U . . .
H15B H 0.443806 -0.032505 0.575289 0.158 Uiso 1 1 calc R U . . .
H15C H 0.400801 0.003992 0.655781 0.158 Uiso 1 1 calc R U . . .
C16 C 0.5844(2) 0.3018(4) 0.5841(2) 0.0992(9) Uani 1 1 d . . . . .
H16A H 0.580863 0.409434 0.570546 0.149 Uiso 1 1 calc R U . . .
H16B H 0.585869 0.245898 0.529456 0.149 Uiso 1 1 calc R U . . .
H16C H 0.643265 0.280369 0.637131 0.149 Uiso 1 1 calc R U . . .

loop_
_atom_site_aniso_label
_atom_site_aniso_U_11
_atom_site_aniso_U_22
_atom_site_aniso_U_33
_atom_site_aniso_U_23
_atom_site_aniso_U_13
_atom_site_aniso_U_12
Al1 0.0723(4) 0.0588(4) 0.0633(4) -0.0146(3) 0.0302(3) -0.0038(3)
F1 0.0950(10) 0.0985(11) 0.0996(11) 0.0281(9) 0.0376(9) -0.0060(9)
F2 0.1414(17) 0.199(2) 0.0791(11) 0.0401(12) 0.0469(11) 0.0662(15)
F3 0.1267(15) 0.226(3) 0.0873(12) -0.0658(14) -0.0176(11) 0.0546(16)
F4 0.1083(14) 0.1494(19) 0.200(2) -0.0868(17) 0.0039(14) -0.0422(13)
F5 0.0998(11) 0.0956(12) 0.1428(15) -0.0142(10) 0.0505(11) -0.0404(9)
N1 0.0782(12) 0.0710(12) 0.0561(11) -0.0092(9) 0.0257(9) -0.0181(10)
N2 0.0586(10) 0.0560(9) 0.0543(9) -0.0094(7) 0.0237(8) -0.0037(7)
C1 0.103(2) 0.102(2) 0.0619(15) -0.0188(14) 0.0287(15) -0.0299(16)
C2 0.112(2) 0.135(3) 0.0559(16) -0.0034(16) 0.0152(17) -0.047(2)
C3 0.088(2) 0.131(3) 0.077(2) 0.0237(18) 0.0110(16) -0.0278(19)
C4 0.0725(15) 0.0962(19) 0.0784(18) 0.0172(14) 0.0194(13) -0.0068(14)
C5 0.0643(13) 0.0631(13) 0.0613(13) 0.0043(10) 0.0249(10) -0.0113(10)
C6 0.0622(12) 0.0579(12) 0.0638(13) 0.0004(10) 0.0276(10) -0.0003(10)
C7 0.0653(14) 0.1011(19) 0.0748(15) 0.0082(13) 0.0334(12) 0.0048(12)
C8 0.0956(18) 0.0580(13) 0.0888(17) -0.0049(12) 0.0320(14) 0.0089(12)
C9 0.0571(11) 0.0582(12) 0.0652(13) -0.0142(10) 0.0262(10) 0.0012(9)
C10 0.0648(14) 0.0806(15) 0.0657(14) -0.0023(12) 0.0258(11) 0.0111(12)
C11 0.0900(19) 0.122(2) 0.0656(17) 0.0019(16) 0.0318(15) 0.0433(18)
C12 0.0825(19) 0.134(3) 0.078(2) -0.043(2) 0.0068(16) 0.030(2)
C13 0.0652(16) 0.101(2) 0.119(3) -0.052(2) 0.0136(17) -0.0033(15)
C14 0.0677(14) 0.0757(15) 0.0895(18) -0.0256(13) 0.0307(13) -0.0113(12)
C15 0.142(3) 0.0595(15) 0.112(2) -0.0166(15) 0.039(2) -0.0017(16)
C16 0.0882(18) 0.124(2) 0.101(2) -0.0204(18) 0.0523(17) -0.0035(17)

loop_
_atom_type_symbol
_atom_type_description
_atom_type_scat_dispersion_real
_atom_type_scat_dispersion_imag
_atom_type_scat_source
C C 0.0033 0.0016 'International Tables Vol C Tables 4.2.6.8 and 6.1.1.4'
H H 0.0000 0.0000 'International Tables Vol C Tables 4.2.6.8 and 6.1.1.4'
Al Al 0.0645 0.0514 'International Tables Vol C Tables 4.2.6.8 and 6.1.1.4'
F F 0.0171 0.0103 'International Tables Vol C Tables 4.2.6.8 and 6.1.1.4'
N N 0.0061 0.0033 'International Tables Vol C Tables 4.2.6.8 and 6.1.1.4'

loop_
_geom_angle_atom_site_label_1
_geom_angle_atom_site_label_2
_geom_angle_atom_site_label_3
_geom_angle
_geom_angle_site_symmetry_1
_geom_angle_site_symmetry_3
_geom_angle_publ_flag
N2 Al1 N1 83.81(8) . . ?
N2 Al1 C15 117.05(11) . . ?
N2 Al1 C16 115.79(11) . . ?
C15 Al1 N1 109.34(12) . . ?
C16 Al1 N1 109.39(11) . . ?
C16 Al1 C15 116.18(15) . . ?
C1 N1 Al1 126.0(2) . . ?
C5 N1 Al1 113.97(14) . . ?
C5 N1 C1 120.0(2) . . ?
C6 N2 Al1 118.93(13) . . ?
C9 N2 Al1 123.39(13) . . ?
C9 N2 C6 117.68(15) . . ?
N1 C1 H1 119.4 . . ?
N1 C1 C2 121.1(3) . . ?
C2 C1 H1 119.4 . . ?
C1 C2 H2 120.3 . . ?
C3 C2 C1 119.4(3) . . ?
C3 C2 H2 120.3 . . ?
C2 C3 H3 120.2 . . ?
C2 C3 C4 119.6(3) . . ?
C4 C3 H3 120.2 . . ?
C3 C4 H4 120.1 . . ?
C3 C4 C5 119.9(3) . . ?
C5 C4 H4 120.1 . . ?
N1 C5 C4 120.1(2) . . ?
N1 C5 C6 116.89(19) . . ?
C4 C5 C6 123.0(2) . . ?
N2 C6 C5 106.09(16) . . ?
N2 C6 C7 111.76(18) . . ?
N2 C6 C8 111.93(18) . . ?
C5 C6 C7 108.21(18) . . ?
C5 C6 C8 108.87(19) . . ?
C8 C6 C7 109.81(19) . . ?
C6 C7 H7A 109.5 . . ?
C6 C7 H7B 109.5 . . ?
C6 C7 H7C 109.5 . . ?
H7A C7 H7B 109.5 . . ?
H7A C7 H7C 109.5 . . ?
H7B C7 H7C 109.5 . . ?
C6 C8 H8A 109.5 . . ?
C6 C8 H8B 109.5 . . ?
C6 C8 H8C 109.5 . . ?
H8A C8 H8B 109.5 . . ?
H8A C8 H8C 109.5 . . ?
H8B C8 H8C 109.5 . . ?
N2 C9 C10 122.65(19) . . ?
C14 C9 N2 122.6(2) . . ?
C14 C9 C10 114.5(2) . . ?
F1 C10 C9 119.5(2) . . ?
F1 C10 C11 117.6(2) . . ?
C11 C10 C9 122.9(3) . . ?
F2 C11 C10 119.7(3) . . ?
C12 C11 F2 120.1(3) . . ?
C12 C11 C10 120.2(3) . . ?
F3 C12 C13 119.2(4) . . ?
C11 C12 F3 120.6(4) . . ?
C11 C12 C13 120.2(3) . . ?
F4 C13 C12 120.9(3) . . ?
F4 C13 C14 119.4(4) . . ?
C12 C13 C14 119.7(3) . . ?
F5 C14 C9 119.5(2) . . ?
F5 C14 C13 118.0(3) . . ?
C9 C14 C13 122.4(3) . . ?
Al1 C15 H15A 109.5 . . ?
Al1 C15 H15B 109.5 . . ?
Al1 C15 H15C 109.5 . . ?
H15A C15 H15B 109.5 . . ?
H15A C15 H15C 109.5 . . ?
H15B C15 H15C 109.5 . . ?
Al1 C16 H16A 109.5 . . ?
Al1 C16 H16B 109.5 . . ?
Al1 C16 H16C 109.5 . . ?
H16A C16 H16B 109.5 . . ?
H16A C16 H16C 109.5 . . ?
H16B C16 H16C 109.5 . . ?

loop_
_geom_bond_atom_site_label_1
_geom_bond_atom_site_label_2
_geom_bond_distance
_geom_bond_site_symmetry_2
_geom_bond_publ_flag
Al1 N1 1.970(2) . ?
Al1 N2 1.8394(16) . ?
Al1 C15 1.959(3) . ?
Al1 C16 1.952(3) . ?
F1 C10 1.329(3) . ?
F2 C11 1.346(4) . ?
F3 C12 1.344(3) . ?
F4 C13 1.335(3) . ?
F5 C14 1.332(3) . ?
N1 C1 1.359(3) . ?
N1 C5 1.340(3) . ?
N2 C6 1.477(3) . ?
N2 C9 1.399(3) . ?
C1 H1 0.9300 . ?
C1 C2 1.368(4) . ?
C2 H2 0.9300 . ?
C2 C3 1.365(5) . ?
C3 H3 0.9300 . ?
C3 C4 1.371(4) . ?
C4 H4 0.9300 . ?
C4 C5 1.384(3) . ?
C5 C6 1.519(3) . ?
C6 C7 1.543(3) . ?
C6 C8 1.535(3) . ?
C7 H7A 0.9600 . ?
C7 H7B 0.9600 . ?
C7 H7C 0.9600 . ?
C8 H8A 0.9600 . ?
C8 H8B 0.9600 . ?
C8 H8C 0.9600 . ?
C9 C10 1.399(3) . ?
C9 C14 1.391(3) . ?
C10 C11 1.382(4) . ?
C11 C12 1.342(5) . ?
C12 C13 1.360(5) . ?
C13 C14 1.398(4) . ?
C15 H15A 0.9600 . ?
C15 H15B 0.9600 . ?
C15 H15C 0.9600 . ?
C16 H16A 0.9600 . ?
C16 H16B 0.9600 . ?
C16 H16C 0.9600 . ?

loop_
_geom_torsion_atom_site_label_1
_geom_torsion_atom_site_label_2
_geom_torsion_atom_site_label_3
_geom_torsion_atom_site_label_4
_geom_torsion
_geom_torsion_site_symmetry_1
_geom_torsion_site_symmetry_2
_geom_torsion_site_symmetry_3
_geom_torsion_site_symmetry_4
_geom_torsion_publ_flag
Al1 N1 C1 C2 -177.7(2) . . . . ?
Al1 N1 C5 C4 178.57(17) . . . . ?
Al1 N1 C5 C6 -1.3(2) . . . . ?
Al1 N2 C6 C5 -6.2(2) . . . . ?
Al1 N2 C6 C7 111.54(18) . . . . ?
Al1 N2 C6 C8 -124.81(17) . . . . ?
Al1 N2 C9 C10 -87.2(2) . . . . ?
Al1 N2 C9 C14 87.4(2) . . . . ?
F1 C10 C11 F2 -1.0(3) . . . . ?
F1 C10 C11 C12 178.0(2) . . . . ?
F2 C11 C12 F3 -0.8(4) . . . . ?
F2 C11 C12 C13 179.4(3) . . . . ?
F3 C12 C13 F4 0.4(4) . . . . ?
F3 C12 C13 C14 180.0(2) . . . . ?
F4 C13 C14 F5 0.7(4) . . . . ?
F4 C13 C14 C9 -179.9(2) . . . . ?
N1 Al1 N2 C6 4.73(14) . . . . ?
N1 Al1 N2 C9 -176.20(17) . . . . ?
N1 C1 C2 C3 -0.6(4) . . . . ?
N1 C5 C6 N2 4.5(2) . . . . ?
N1 C5 C6 C7 -115.5(2) . . . . ?
N1 C5 C6 C8 125.2(2) . . . . ?
N2 C9 C10 F1 -2.7(3) . . . . ?
N2 C9 C10 C11 176.2(2) . . . . ?
N2 C9 C14 F5 3.4(3) . . . . ?
N2 C9 C14 C13 -175.9(2) . . . . ?
C1 N1 C5 C4 0.3(3) . . . . ?
C1 N1 C5 C6 -179.59(19) . . . . ?
C1 C2 C3 C4 0.2(5) . . . . ?
C2 C3 C4 C5 0.4(4) . . . . ?
C3 C4 C5 N1 -0.7(4) . . . . ?
C3 C4 C5 C6 179.2(2) . . . . ?
C4 C5 C6 N2 -175.37(19) . . . . ?
C4 C5 C6 C7 64.6(3) . . . . ?
C4 C5 C6 C8 -54.7(3) . . . . ?
C5 N1 C1 C2 0.3(4) . . . . ?
C6 N2 C9 C10 91.8(2) . . . . ?
C6 N2 C9 C14 -93.6(2) . . . . ?
C9 N2 C6 C5 174.69(17) . . . . ?
C9 N2 C6 C7 -67.6(2) . . . . ?
C9 N2 C6 C8 56.1(2) . . . . ?
C9 C10 C11 F2 -179.9(2) . . . . ?
C9 C10 C11 C12 -0.9(4) . . . . ?
C10 C9 C14 F5 178.4(2) . . . . ?
C10 C9 C14 C13 -0.9(3) . . . . ?
C10 C11 C12 F3 -179.8(2) . . . . ?
C10 C11 C12 C13 0.4(4) . . . . ?
C11 C12 C13 F4 -179.8(2) . . . . ?
C11 C12 C13 C14 -0.2(4) . . . . ?
C12 C13 C14 F5 -178.9(3) . . . . ?
C12 C13 C14 C9 0.5(4) . . . . ?
C14 C9 C10 F1 -177.7(2) . . . . ?
C14 C9 C10 C11 1.2(3) . . . . ?
C15 Al1 N2 C6 -103.85(18) . . . . ?
C15 Al1 N2 C9 75.2(2) . . . . ?
C16 Al1 N2 C6 113.30(17) . . . . ?
C16 Al1 N2 C9 -67.6(2) . . . . ?
